data_4321354
loop_
_publ_author_name
'Seiji Komeda'
'Martin Lutz'
'Anthony L. Spek'
'Masahiko Chikuma'
'Jan Reedijk'

_publ_contact_author_address
; Bijvoet Center for Biomolecular Research
  Dep. Crystal and Structural Chemistry
  Utrecht University
  Padualaan 8
  3584 CH Utrecht
  The Netherlands
;
_publ_contact_author_email m.lutz@chem.uu.nl
_publ_contact_author_fax '[+31] 30 2533940'
_publ_contact_author_name 'Martin Lutz'
_publ_contact_author_phone '[+31] 30 2533902'
_publ_section_title
;
 New Antitumor-Active Azole-Bridged Dinuclear Platinum(II) Complexes:
 Synthesis, Characterization, Crystal Structures, and Cytotoxic Studies
;
_journal_name_full 'Inorganic Chemistry'
_journal_page_first 4230
_journal_page_last 4236
_journal_paper_doi 10.1021/ic000273v
_journal_volume 39
_journal_year 2000
_chemical_formula_moiety 'C16 H32 N10 Pt2, 2(N O3)'
_chemical_formula_sum 'C16 H32 N12 O6 Pt2'
_chemical_formula_weight 878.72
_chemical_name_systematic
; 
 ? 
;
_space_group_IT_number 61
_symmetry_cell_setting orthorhombic
_symmetry_space_group_name_Hall '-P 2ac 2ab'
_symmetry_space_group_name_H-M 'P b c a'
_atom_sites_solution_hydrogens geom
_atom_sites_solution_primary heavy
_atom_sites_solution_secondary difmap
_audit_creation_method SHELXL-97
_cell_angle_alpha 90.00
_cell_angle_beta 90.00
_cell_angle_gamma 90.00
_cell_formula_units_Z 8
_cell_length_a 13.89440(10)
_cell_length_b 17.86680(10)
_cell_length_c 20.7647(2)
_cell_measurement_temperature 150(2)
_cell_volume 5154.80(7)
_computing_cell_refinement 'DENZO 1.11.0'
_computing_data_collection 'Nonius COLLECT'
_computing_data_reduction 'DENZO 1.11.0'
_computing_molecular_graphics 'PLATON (Spek, 2000)'
_computing_publication_material 'manually editing of SHELXL output'
_computing_structure_refinement 'SHELXL-97 (Sheldrick, 1997)'
_computing_structure_solution 'DIRDIF-97 (Beurskens et al., 1997)'
_diffrn_ambient_temperature 150(2)
_diffrn_measured_fraction_theta_full 0.998
_diffrn_measured_fraction_theta_max 0.998
_diffrn_measurement_device_type 'Nonius KappaCCD'
_diffrn_radiation_monochromator graphite
_diffrn_radiation_source 'rotating anode'
_diffrn_radiation_type MoK\a
_diffrn_radiation_wavelength 0.71073
_diffrn_reflns_av_R_equivalents 0.0332
_diffrn_reflns_av_sigmaI/netI 0.0284
_diffrn_reflns_limit_h_max 17
_diffrn_reflns_limit_h_min -18
_diffrn_reflns_limit_k_max 20
_diffrn_reflns_limit_k_min -23
_diffrn_reflns_limit_l_max 23
_diffrn_reflns_limit_l_min -26
_diffrn_reflns_number 26759
_diffrn_reflns_theta_full 27.50
_diffrn_reflns_theta_max 27.50
_diffrn_reflns_theta_min 1.96
_exptl_absorpt_coefficient_mu 10.900
_exptl_absorpt_correction_T_max 0.69
_exptl_absorpt_correction_T_min 0.23
_exptl_absorpt_correction_type refdelf
_exptl_crystal_colour colourless
_exptl_crystal_density_diffrn 2.265
_exptl_crystal_density_method 'not measured'
_exptl_crystal_description block
_exptl_crystal_F_000 3328
_exptl_crystal_size_max 0.38
_exptl_crystal_size_mid 0.30
_exptl_crystal_size_min 0.20
_refine_diff_density_max 1.207
_refine_diff_density_min -1.042
_refine_diff_density_rms 0.120
_refine_ls_extinction_method none
_refine_ls_goodness_of_fit_ref 1.133
_refine_ls_hydrogen_treatment constraint
_refine_ls_matrix_type full
_refine_ls_number_parameters 362
_refine_ls_number_reflns 5907
_refine_ls_number_restraints 84
_refine_ls_restrained_S_all 1.131
_refine_ls_R_factor_all 0.0308
_refine_ls_R_factor_gt 0.0272
_refine_ls_shift/su_max 0.004
_refine_ls_shift/su_mean 0.000
_refine_ls_structure_factor_coef Fsqd
_refine_ls_weighting_details 'calc w=1/[\s^2^(Fo^2^)+(0.0022P)^2^+22.5477P] where P=(Fo^2^+2Fc^2^)/3'
_refine_ls_weighting_scheme calc
_refine_ls_wR_factor_gt 0.0596
_refine_ls_wR_factor_ref 0.0610
_reflns_number_gt 5396
_reflns_number_total 5907
_reflns_threshold_expression >2sigma(I)
_cod_data_source_file ic000273v_1.cif
_cod_data_source_block comp4
_cod_database_code 4321354

loop_
_symmetry_equiv_pos_as_xyz
'x, y, z'
'-x+1/2, -y, z+1/2'
'x+1/2, -y+1/2, -z'
'-x, y+1/2, -z+1/2'
'-x, -y, -z'
'x-1/2, y, -z-1/2'
'-x-1/2, y-1/2, z'
'x, -y-1/2, z-1/2'

loop_
_atom_site_label
_atom_site_type_symbol
_atom_site_fract_x
_atom_site_fract_y
_atom_site_fract_z
_atom_site_U_iso_or_equiv
_atom_site_adp_type
_atom_site_occupancy
_atom_site_symmetry_multiplicity
_atom_site_calc_flag
_atom_site_refinement_flags
_atom_site_disorder_assembly
_atom_site_disorder_group
Pt1 Pt 0.476753(12) 0.661525(10) 0.308868(9) 0.03015(6) Uani 1 1 d . . .
Pt2 Pt 0.532320(12) 0.546153(10) 0.429483(8) 0.02745(5) Uani 1 1 d . A .
N1 N 0.3922(3) 0.5727(2) 0.32809(18) 0.0312(8) Uani 1 1 d . . .
N2 N 0.4126(3) 0.5285(2) 0.37817(18) 0.0310(8) Uani 1 1 d . . .
N3 N 0.3476(3) 0.4750(2) 0.3851(2) 0.0363(9) Uani 1 1 d . . .
C4 C 0.2837(4) 0.4854(3) 0.3375(3) 0.0393(11) Uani 1 1 d . . .
H4 H 0.2281 0.4557 0.3300 0.047 Uiso 1 1 calc R . .
C5 C 0.3117(3) 0.5461(3) 0.3011(2) 0.0350(10) Uani 1 1 d . . .
H5 H 0.2799 0.5654 0.2641 0.042 Uiso 1 1 calc R . .
N11 N 0.4621(3) 0.6963(2) 0.4009(2) 0.0332(9) Uani 1 1 d . . .
N12 N 0.4816(3) 0.6489(2) 0.44917(19) 0.0319(8) Uani 1 1 d . . .
N13 N 0.4647(3) 0.6801(2) 0.5056(2) 0.0383(9) Uani 1 1 d . . .
C14 C 0.4336(4) 0.7501(3) 0.4929(3) 0.0404(11) Uani 1 1 d . . .
H14 H 0.4155 0.7863 0.5242 0.048 Uiso 1 1 calc R . .
C15 C 0.4326(3) 0.7605(3) 0.4274(3) 0.0360(10) Uani 1 1 d . . .
H15 H 0.4145 0.8048 0.4052 0.043 Uiso 1 1 calc R . .
N21 N 0.5013(3) 0.6276(3) 0.2167(2) 0.0400(10) Uani 1 1 d . . .
H21A H 0.5145 0.5772 0.2159 0.048 Uiso 1 1 calc R . .
H21B H 0.4476 0.6362 0.1919 0.048 Uiso 1 1 calc R . .
N22 N 0.5625(3) 0.7491(2) 0.2845(2) 0.0394(9) Uani 1 1 d . . .
H22A H 0.5318 0.7936 0.2929 0.047 Uiso 1 1 calc R . .
H22B H 0.6188 0.7477 0.3078 0.047 Uiso 1 1 calc R . .
C21 C 0.5840(6) 0.6700(5) 0.1905(3) 0.082(3) Uani 1 1 d . . .
H21 H 0.6410 0.6467 0.2120 0.098 Uiso 1 1 calc R . .
C22 C 0.5838(7) 0.7422(4) 0.2134(4) 0.089(3) Uani 1 1 d . . .
H22 H 0.5253 0.7644 0.1929 0.106 Uiso 1 1 calc R . .
C23 C 0.6647(4) 0.7949(3) 0.1918(3) 0.0552(16) Uani 1 1 d . . .
H23A H 0.7242 0.7843 0.2164 0.066 Uiso 1 1 calc R . .
H23B H 0.6460 0.8476 0.1996 0.066 Uiso 1 1 calc R . .
C24 C 0.6823(8) 0.7818(5) 0.1186(5) 0.109(4) Uani 1 1 d . . .
H24A H 0.6308 0.8080 0.0945 0.130 Uiso 1 1 calc R . .
H24B H 0.7439 0.8061 0.1070 0.130 Uiso 1 1 calc R . .
C25 C 0.6856(7) 0.7101(6) 0.0975(4) 0.097(3) Uani 1 1 d . . .
H25A H 0.7474 0.6877 0.1113 0.117 Uiso 1 1 calc R . .
H25B H 0.6849 0.7104 0.0498 0.117 Uiso 1 1 calc R . .
C26 C 0.6045(4) 0.6609(4) 0.1209(3) 0.0538(15) Uani 1 1 d . . .
H26A H 0.5455 0.6728 0.0961 0.065 Uiso 1 1 calc R . .
H26B H 0.6211 0.6079 0.1123 0.065 Uiso 1 1 calc R . .
N31 N 0.5915(3) 0.4471(2) 0.4028(2) 0.0345(9) Uani 1 1 d . . .
H31A H 0.5742 0.4102 0.4314 0.041 Uiso 0.596(14) 1 calc PR A 1
H31B H 0.5700 0.4337 0.3625 0.041 Uiso 0.596(14) 1 calc PR A 1
H31C H 0.5531 0.4082 0.4163 0.041 Uiso 0.404(14) 1 calc PR A 2
H31D H 0.5966 0.4449 0.3587 0.041 Uiso 0.404(14) 1 calc PR A 2
N32 N 0.6615(3) 0.5622(2) 0.4743(2) 0.0338(9) Uani 1 1 d . . .
H32A H 0.6942 0.6012 0.4554 0.041 Uiso 0.596(14) 1 calc PR A 1
H32B H 0.6521 0.5735 0.5171 0.041 Uiso 0.596(14) 1 calc PR A 1
H32C H 0.6783 0.6120 0.4726 0.041 Uiso 0.404(14) 1 calc PR A 2
H32D H 0.6571 0.5484 0.5169 0.041 Uiso 0.404(14) 1 calc PR A 2
C31A C 0.6960(7) 0.4564(5) 0.4023(5) 0.038(2) Uani 0.596(14) 1 d PDU A 1
H31E H 0.7146 0.4928 0.3679 0.045 Uiso 0.596(14) 1 calc PR A 1
C32A C 0.7197(6) 0.4889(6) 0.4676(4) 0.033(2) Uani 0.596(14) 1 d PDU A 1
H32E H 0.6991 0.4530 0.5019 0.040 Uiso 0.596(14) 1 calc PR A 1
C33A C 0.8289(4) 0.5078(4) 0.4765(3) 0.0501(14) Uani 0.596(14) 1 d PDU A 1
H33A H 0.8491 0.5469 0.4455 0.060 Uiso 0.596(14) 1 calc PR A 1
H33B H 0.8414 0.5259 0.5207 0.060 Uiso 0.596(14) 1 calc PR A 1
C34A C 0.8839(9) 0.4338(8) 0.4637(6) 0.066(4) Uani 0.596(14) 1 d PDU A 1
H34A H 0.9539 0.4438 0.4657 0.079 Uiso 0.596(14) 1 calc PR A 1
H34B H 0.8682 0.3976 0.4983 0.079 Uiso 0.596(14) 1 calc PR A 1
C35A C 0.8605(8) 0.3991(11) 0.3996(10) 0.081(7) Uani 0.596(14) 1 d PDU A 1
H35A H 0.8954 0.3511 0.3950 0.097 Uiso 0.596(14) 1 calc PR A 1
H35B H 0.8815 0.4328 0.3645 0.097 Uiso 0.596(14) 1 calc PR A 1
C36A C 0.7531(4) 0.3854(4) 0.3945(3) 0.0545(15) Uani 0.596(14) 1 d PDU A 1
H36A H 0.7386 0.3630 0.3520 0.065 Uiso 0.596(14) 1 calc PR A 1
H36B H 0.7334 0.3491 0.4281 0.065 Uiso 0.596(14) 1 calc PR A 1
C31B C 0.6920(8) 0.4407(6) 0.4337(9) 0.035(4) Uani 0.404(14) 1 d PDU A 2
H31F H 0.6833 0.4187 0.4777 0.042 Uiso 0.404(14) 1 calc PR A 2
C32B C 0.7337(9) 0.5175(7) 0.4422(7) 0.033(3) Uani 0.404(14) 1 d PDU A 2
H32F H 0.7462 0.5394 0.3987 0.040 Uiso 0.404(14) 1 calc PR A 2
C33B C 0.8289(4) 0.5078(4) 0.4765(3) 0.0501(14) Uani 0.404(14) 1 d PDU A 2
H33C H 0.8177 0.4838 0.5188 0.060 Uiso 0.404(14) 1 calc PR A 2
H33D H 0.8579 0.5575 0.4842 0.060 Uiso 0.404(14) 1 calc PR A 2
C34B C 0.8984(11) 0.4601(11) 0.4374(9) 0.069(7) Uani 0.404(14) 1 d PDU A 2
H34C H 0.9595 0.4539 0.4614 0.083 Uiso 0.404(14) 1 calc PR A 2
H34D H 0.9129 0.4853 0.3960 0.083 Uiso 0.404(14) 1 calc PR A 2
C35B C 0.8542(11) 0.3841(11) 0.4245(15) 0.082(11) Uani 0.404(14) 1 d PDU A 2
H35C H 0.8509 0.3562 0.4656 0.098 Uiso 0.404(14) 1 calc PR A 2
H35D H 0.8975 0.3559 0.3954 0.098 Uiso 0.404(14) 1 calc PR A 2
C36B C 0.7531(4) 0.3854(4) 0.3945(3) 0.0545(15) Uani 0.404(14) 1 d PDU A 2
H36C H 0.7567 0.4016 0.3490 0.065 Uiso 0.404(14) 1 calc PR A 2
H36D H 0.7241 0.3348 0.3960 0.065 Uiso 0.404(14) 1 calc PR A 2
N41 N 0.2781(3) 0.6828(3) 0.1382(2) 0.0404(10) Uani 1 1 d . . .
O41 O 0.2113(3) 0.6989(2) 0.1015(2) 0.0532(10) Uani 1 1 d . . .
O42 O 0.3503(4) 0.6511(3) 0.1198(2) 0.0776(15) Uani 1 1 d . . .
O43 O 0.2714(5) 0.6999(4) 0.1954(3) 0.112(2) Uani 1 1 d . . .
N51 N 0.0651(3) 0.4254(3) 0.2665(2) 0.0477(11) Uani 1 1 d . . .
O51 O 0.0944(3) 0.4869(2) 0.2467(2) 0.0653(12) Uani 1 1 d . . .
O52 O 0.0603(4) 0.4061(4) 0.3216(3) 0.100(2) Uani 1 1 d . . .
O53 O 0.0456(6) 0.3779(4) 0.2266(3) 0.125(3) Uani 1 1 d . . .

loop_
_atom_site_aniso_label
_atom_site_aniso_U_11
_atom_site_aniso_U_22
_atom_site_aniso_U_33
_atom_site_aniso_U_23
_atom_site_aniso_U_13
_atom_site_aniso_U_12
Pt1 0.02877(9) 0.02940(10) 0.03229(10) 0.00577(7) -0.00255(7) -0.00001(7)
Pt2 0.02814(9) 0.02685(9) 0.02736(9) 0.00295(6) -0.00123(6) -0.00066(7)
N1 0.0296(19) 0.034(2) 0.0304(19) 0.0017(16) -0.0015(16) -0.0009(16)
N2 0.0308(19) 0.032(2) 0.0300(19) 0.0034(16) -0.0027(16) -0.0036(16)
N3 0.035(2) 0.035(2) 0.038(2) 0.0006(18) -0.0012(18) -0.0063(18)
C4 0.035(2) 0.038(3) 0.045(3) 0.000(2) -0.005(2) -0.008(2)
C5 0.028(2) 0.043(3) 0.034(3) -0.002(2) -0.0060(19) -0.001(2)
N11 0.0299(19) 0.032(2) 0.038(2) 0.0025(17) -0.0038(16) 0.0011(17)
N12 0.033(2) 0.031(2) 0.032(2) 0.0019(16) -0.0017(16) 0.0001(16)
N13 0.043(2) 0.039(2) 0.033(2) -0.0025(18) 0.0019(18) -0.0037(19)
C14 0.043(3) 0.033(3) 0.044(3) -0.006(2) -0.001(2) -0.002(2)
C15 0.032(2) 0.025(2) 0.051(3) -0.001(2) -0.003(2) -0.0018(19)
N21 0.035(2) 0.050(3) 0.034(2) 0.004(2) -0.0015(18) -0.008(2)
N22 0.035(2) 0.030(2) 0.053(3) 0.0035(19) 0.0057(19) 0.0014(18)
C21 0.091(5) 0.113(7) 0.042(3) 0.001(4) 0.010(3) -0.062(5)
C22 0.121(7) 0.053(4) 0.092(5) -0.014(4) 0.080(5) -0.023(4)
C23 0.048(3) 0.040(3) 0.078(4) 0.015(3) 0.015(3) -0.001(3)
C24 0.147(9) 0.057(5) 0.122(8) 0.008(5) 0.100(7) -0.003(5)
C25 0.092(6) 0.147(9) 0.052(4) 0.006(5) 0.015(4) -0.064(6)
C26 0.043(3) 0.073(4) 0.045(3) 0.008(3) 0.009(2) -0.006(3)
N31 0.034(2) 0.032(2) 0.037(2) 0.0015(17) 0.0022(17) 0.0009(17)
N32 0.0281(19) 0.038(2) 0.035(2) 0.0010(17) -0.0019(16) -0.0001(17)
C31A 0.044(5) 0.032(5) 0.037(5) 0.015(4) 0.007(4) 0.004(4)
C32A 0.030(4) 0.036(5) 0.034(5) 0.012(4) -0.002(3) 0.008(4)
C33A 0.029(2) 0.062(4) 0.060(4) 0.006(3) -0.004(2) 0.003(3)
C34A 0.036(6) 0.104(12) 0.056(8) 0.004(7) -0.005(6) 0.020(7)
C35A 0.035(7) 0.072(11) 0.135(16) -0.004(12) 0.022(8) 0.007(7)
C36A 0.052(3) 0.054(4) 0.057(4) -0.002(3) 0.007(3) 0.020(3)
C31B 0.024(6) 0.019(6) 0.062(11) 0.011(7) -0.004(6) 0.000(4)
C32B 0.040(7) 0.030(7) 0.030(7) -0.004(6) -0.009(6) 0.008(6)
C33B 0.029(2) 0.062(4) 0.060(4) 0.006(3) -0.004(2) 0.003(3)
C34B 0.041(9) 0.118(18) 0.048(11) -0.001(11) -0.001(8) 0.031(11)
C35B 0.042(11) 0.051(12) 0.15(3) 0.018(15) 0.031(14) 0.011(9)
C36B 0.052(3) 0.054(4) 0.057(4) -0.002(3) 0.007(3) 0.020(3)
N41 0.040(2) 0.043(2) 0.038(2) -0.0062(19) -0.0008(19) 0.000(2)
O41 0.048(2) 0.047(2) 0.064(3) 0.002(2) -0.019(2) -0.0042(19)
O42 0.063(3) 0.111(4) 0.059(3) -0.021(3) -0.001(2) 0.032(3)
O43 0.114(5) 0.167(7) 0.055(3) -0.033(4) -0.015(3) 0.059(5)
N51 0.036(2) 0.054(3) 0.053(3) 0.009(2) -0.009(2) -0.010(2)
O51 0.069(3) 0.044(2) 0.083(3) 0.015(2) -0.006(3) -0.005(2)
O52 0.090(4) 0.147(6) 0.062(3) 0.041(4) 0.004(3) -0.035(4)
O53 0.192(8) 0.109(5) 0.076(4) -0.011(4) -0.005(4) -0.095(5)

loop_
_atom_type_symbol
_atom_type_description
_atom_type_scat_dispersion_real
_atom_type_scat_dispersion_imag
_atom_type_scat_source
C C 0.0033 0.0016 'International Tables Vol C Tables 4.2.6.8 and 6.1.1.4'
H H 0.0000 0.0000 'International Tables Vol C Tables 4.2.6.8 and 6.1.1.4'
N N 0.0061 0.0033 'International Tables Vol C Tables 4.2.6.8 and 6.1.1.4'
O O 0.0106 0.0060 'International Tables Vol C Tables 4.2.6.8 and 6.1.1.4'
Pt Pt -1.7033 8.3905 'International Tables Vol C Tables 4.2.6.8 and 6.1.1.4'

loop_
_geom_angle_atom_site_label_1
_geom_angle_atom_site_label_2
_geom_angle_atom_site_label_3
_geom_angle
_geom_angle_site_symmetry_1
_geom_angle_site_symmetry_3
_geom_angle_publ_flag
N1 Pt1 N11 89.76(16) . . ?
N1 Pt1 N22 176.88(17) . . ?
N11 Pt1 N22 93.36(17) . . ?
N1 Pt1 N21 92.86(17) . . ?
N11 Pt1 N21 176.12(16) . . ?
N22 Pt1 N21 84.03(18) . . ?
N1 Pt1 Pt2 59.95(11) . . ?
N11 Pt1 Pt2 60.18(11) . . ?
N22 Pt1 Pt2 121.85(13) . . ?
N21 Pt1 Pt2 118.91(14) . . ?
N2 Pt2 N12 87.73(16) . . ?
N2 Pt2 N31 93.10(16) . . ?
N12 Pt2 N31 174.42(16) . . ?
N2 Pt2 N32 174.73(16) . . ?
N12 Pt2 N32 95.01(16) . . ?
N31 Pt2 N32 83.74(16) . . ?
N2 Pt2 Pt1 60.31(11) . . ?
N12 Pt2 Pt1 60.44(11) . . ?
N31 Pt2 Pt1 115.34(12) . . ?
N32 Pt2 Pt1 117.31(12) . . ?
N2 N1 C5 107.1(4) . . ?
N2 N1 Pt1 119.7(3) . . ?
C5 N1 Pt1 133.2(3) . . ?
N3 N2 N1 111.5(4) . . ?
N3 N2 Pt2 128.5(3) . . ?
N1 N2 Pt2 119.9(3) . . ?
N2 N3 C4 105.7(4) . . ?
N3 C4 C5 109.1(4) . . ?
N3 C4 H4 125.5 . . ?
C5 C4 H4 125.5 . . ?
N1 C5 C4 106.6(4) . . ?
N1 C5 H5 126.7 . . ?
C4 C5 H5 126.7 . . ?
C15 N11 N12 107.2(4) . . ?
C15 N11 Pt1 133.2(3) . . ?
N12 N11 Pt1 119.6(3) . . ?
N13 N12 N11 111.2(4) . . ?
N13 N12 Pt2 129.0(3) . . ?
N11 N12 Pt2 119.7(3) . . ?
N12 N13 C14 106.0(4) . . ?
N13 C14 C15 108.8(5) . . ?
N13 C14 H14 125.6 . . ?
C15 C14 H14 125.6 . . ?
N11 C15 C14 106.8(4) . . ?
N11 C15 H15 126.6 . . ?
C14 C15 H15 126.6 . . ?
C21 N21 Pt1 108.9(4) . . ?
C21 N21 H21A 109.9 . . ?
Pt1 N21 H21A 109.9 . . ?
C21 N21 H21B 109.9 . . ?
Pt1 N21 H21B 109.9 . . ?
H21A N21 H21B 108.3 . . ?
C22 N22 Pt1 107.2(4) . . ?
C22 N22 H22A 110.3 . . ?
Pt1 N22 H22A 110.3 . . ?
C22 N22 H22B 110.3 . . ?
Pt1 N22 H22B 110.3 . . ?
H22A N22 H22B 108.5 . . ?
C22 C21 C26 116.2(7) . . ?
C22 C21 N21 110.5(7) . . ?
C26 C21 N21 116.8(5) . . ?
C22 C21 H21 103.8 . . ?
C26 C21 H21 103.8 . . ?
N21 C21 H21 103.8 . . ?
C21 C22 N22 114.5(6) . . ?
C21 C22 C23 118.1(6) . . ?
N22 C22 C23 112.4(6) . . ?
C21 C22 H22 103.1 . . ?
N22 C22 H22 103.1 . . ?
C23 C22 H22 103.1 . . ?
C22 C23 C24 108.0(6) . . ?
C22 C23 H23A 110.1 . . ?
C24 C23 H23A 110.1 . . ?
C22 C23 H23B 110.1 . . ?
C24 C23 H23B 110.1 . . ?
H23A C23 H23B 108.4 . . ?
C25 C24 C23 117.6(7) . . ?
C25 C24 H24A 107.9 . . ?
C23 C24 H24A 107.9 . . ?
C25 C24 H24B 107.9 . . ?
C23 C24 H24B 107.9 . . ?
H24A C24 H24B 107.2 . . ?
C24 C25 C26 114.9(8) . . ?
C24 C25 H25A 108.5 . . ?
C26 C25 H25A 108.5 . . ?
C24 C25 H25B 108.5 . . ?
C26 C25 H25B 108.5 . . ?
H25A C25 H25B 107.5 . . ?
C21 C26 C25 113.1(6) . . ?
C21 C26 H26A 109.0 . . ?
C25 C26 H26A 109.0 . . ?
C21 C26 H26B 109.0 . . ?
C25 C26 H26B 109.0 . . ?
H26A C26 H26B 107.8 . . ?
C31A N31 C31B 27.3(5) . . ?
C31A N31 Pt2 107.8(4) . . ?
C31B N31 Pt2 108.6(5) . . ?
C31A N31 H31A 110.1 . . ?
C31B N31 H31A 85.0 . . ?
Pt2 N31 H31A 110.1 . . ?
C31A N31 H31B 110.1 . . ?
C31B N31 H31B 130.7 . . ?
Pt2 N31 H31B 110.1 . . ?
H31A N31 H31B 108.5 . . ?
C31A N31 H31C 131.6 . . ?
C31B N31 H31C 110.0 . . ?
Pt2 N31 H31C 110.0 . . ?
H31A N31 H31C 27.1 . . ?
H31B N31 H31C 83.8 . . ?
C31A N31 H31D 85.5 . . ?
C31B N31 H31D 110.0 . . ?
Pt2 N31 H31D 110.0 . . ?
H31A N31 H31D 129.2 . . ?
H31B N31 H31D 26.8 . . ?
H31C N31 H31D 108.4 . . ?
C32B N32 C32A 29.2(6) . . ?
C32B N32 Pt2 108.8(5) . . ?
C32A N32 Pt2 107.4(4) . . ?
C32B N32 H32A 83.1 . . ?
C32A N32 H32A 110.2 . . ?
Pt2 N32 H32A 110.2 . . ?
C32B N32 H32B 131.6 . . ?
C32A N32 H32B 110.2 . . ?
Pt2 N32 H32B 110.2 . . ?
H32A N32 H32B 108.5 . . ?
C32B N32 H32C 109.9 . . ?
C32A N32 H32C 133.1 . . ?
Pt2 N32 H32C 109.9 . . ?
H32A N32 H32C 29.1 . . ?
H32B N32 H32C 82.1 . . ?
C32B N32 H32D 109.9 . . ?
C32A N32 H32D 83.9 . . ?
Pt2 N32 H32D 109.9 . . ?
H32A N32 H32D 130.3 . . ?
H32B N32 H32D 28.5 . . ?
H32C N32 H32D 108.3 . . ?
N31 C31A C36A 115.4(7) . . ?
N31 C31A C32A 104.7(7) . . ?
C36A C31A C32A 107.8(7) . . ?
N31 C31A H31E 109.6 . . ?
C36A C31A H31E 109.6 . . ?
C32A C31A H31E 109.6 . . ?
C31A C32A N32 107.0(7) . . ?
C31A C32A C33A 113.5(7) . . ?
N32 C32A C33A 108.3(7) . . ?
C31A C32A H32E 109.3 . . ?
N32 C32A H32E 109.3 . . ?
C33A C32A H32E 109.3 . . ?
C34A C33A C32A 106.0(8) . . ?
C34A C33A H33A 110.5 . . ?
C32A C33A H33A 110.5 . . ?
C34A C33A H33B 110.5 . . ?
C32A C33A H33B 110.5 . . ?
H33A C33A H33B 108.7 . . ?
C35A C34A C33A 113.3(10) . . ?
C35A C34A H34A 108.9 . . ?
C33A C34A H34A 108.9 . . ?
C35A C34A H34B 108.9 . . ?
C33A C34A H34B 108.9 . . ?
H34A C34A H34B 107.7 . . ?
C34A C35A C36A 110.0(12) . . ?
C34A C35A H35A 109.7 . . ?
C36A C35A H35A 109.7 . . ?
C34A C35A H35B 109.7 . . ?
C36A C35A H35B 109.7 . . ?
H35A C35A H35B 108.2 . . ?
C31A C36A C35A 112.0(9) . . ?
C31A C36A H36A 109.2 . . ?
C35A C36A H36A 109.2 . . ?
C31A C36A H36B 109.2 . . ?
C35A C36A H36B 109.2 . . ?
H36A C36A H36B 107.9 . . ?
C32B C31B N31 109.3(9) . . ?
C32B C31B H31F 107.4 . . ?
N31 C31B H31F 107.4 . . ?
N32 C32B C31B 107.0(11) . . ?
N32 C32B H32F 108.6 . . ?
C31B C32B H32F 108.6 . . ?
C35B C34B H34C 109.7 . . ?
C35B C34B H34D 109.7 . . ?
H34C C34B H34D 108.2 . . ?
C34B C35B H35C 108.4 . . ?
C34B C35B H35D 108.4 . . ?
H35C C35B H35D 107.5 . . ?
O42 N41 O43 118.8(5) . . ?
O42 N41 O41 122.3(5) . . ?
O43 N41 O41 118.8(5) . . ?
O52 N51 O53 116.0(6) . . ?
O52 N51 O51 126.2(6) . . ?
O53 N51 O51 117.6(6) . . ?

loop_
_geom_bond_atom_site_label_1
_geom_bond_atom_site_label_2
_geom_bond_distance
_geom_bond_site_symmetry_2
_geom_bond_publ_flag
Pt1 N1 2.015(4) . ?
Pt1 N11 2.019(4) . ?
Pt1 N22 2.031(4) . ?
Pt1 N21 2.037(4) . ?
Pt1 Pt2 3.3343(2) . ?
Pt2 N2 2.000(4) . ?
Pt2 N12 2.008(4) . ?
Pt2 N31 2.028(4) . ?
Pt2 N32 2.042(4) . ?
N1 N2 1.336(5) . ?
N1 C5 1.339(6) . ?
N2 N3 1.323(5) . ?
N3 C4 1.342(6) . ?
C4 C5 1.377(7) . ?
C4 H4 0.9500 . ?
C5 H5 0.9500 . ?
N11 C15 1.337(6) . ?
N11 N12 1.341(6) . ?
N12 N13 1.319(6) . ?
N13 C14 1.349(7) . ?
C14 C15 1.373(7) . ?
C14 H14 0.9500 . ?
C15 H15 0.9500 . ?
N21 C21 1.479(8) . ?
N21 H21A 0.9200 . ?
N21 H21B 0.9200 . ?
N22 C22 1.509(8) . ?
N22 H22A 0.9200 . ?
N22 H22B 0.9200 . ?
C21 C22 1.376(11) . ?
C21 C26 1.481(8) . ?
C21 H21 1.0000 . ?
C22 C23 1.533(9) . ?
C22 H22 1.0000 . ?
C23 C24 1.557(11) . ?
C23 H23A 0.9900 . ?
C23 H23B 0.9900 . ?
C24 C25 1.355(12) . ?
C24 H24A 0.9900 . ?
C24 H24B 0.9900 . ?
C25 C26 1.510(9) . ?
C25 H25A 0.9900 . ?
C25 H25B 0.9900 . ?
C26 H26A 0.9900 . ?
C26 H26B 0.9900 . ?
N31 C31A 1.462(10) . ?
N31 C31B 1.542(14) . ?
N31 H31A 0.9200 . ?
N31 H31B 0.9200 . ?
N31 H31C 0.9200 . ?
N31 H31D 0.9200 . ?
N32 C32B 1.445(13) . ?
N32 C32A 1.545(10) . ?
N32 H32A 0.9200 . ?
N32 H32B 0.9200 . ?
N32 H32C 0.9200 . ?
N32 H32D 0.9200 . ?
C31A C36A 1.506(10) . ?
C31A C32A 1.512(11) . ?
C31A H31E 1.0000 . ?
C32A C33A 1.565(9) . ?
C32A H32E 1.0000 . ?
C33A C34A 1.550(13) . ?
C33A H33A 0.9900 . ?
C33A H33B 0.9900 . ?
C34A C35A 1.504(17) . ?
C34A H34A 0.9900 . ?
C34A H34B 0.9900 . ?
C35A C36A 1.515(13) . ?
C35A H35A 0.9900 . ?
C35A H35B 0.9900 . ?
C36A H36A 0.9900 . ?
C36A H36B 0.9900 . ?
C31B C32B 1.500(14) . ?
C31B H31F 1.0000 . ?
C32B H32F 1.0000 . ?
C34B C35B 1.514(19) . ?
C34B H34C 0.9900 . ?
C34B H34D 0.9900 . ?
C35B H35C 0.9900 . ?
C35B H35D 0.9900 . ?
N41 O42 1.214(6) . ?
N41 O43 1.231(6) . ?
N41 O41 1.235(6) . ?
N51 O52 1.195(7) . ?
N51 O53 1.216(7) . ?
N51 O51 1.242(6) . ?

loop_
_geom_torsion_atom_site_label_1
_geom_torsion_atom_site_label_2
_geom_torsion_atom_site_label_3
_geom_torsion_atom_site_label_4
_geom_torsion
_geom_torsion_site_symmetry_1
_geom_torsion_site_symmetry_2
_geom_torsion_site_symmetry_3
_geom_torsion_site_symmetry_4
_geom_torsion_publ_flag
N1 Pt1 Pt2 N2 -1.89(18) . . . . ?
N11 Pt1 Pt2 N2 107.13(18) . . . . ?
N22 Pt1 Pt2 N2 -178.92(19) . . . . ?
N21 Pt1 Pt2 N2 -77.20(19) . . . . ?
N1 Pt1 Pt2 N12 -107.60(18) . . . . ?
N11 Pt1 Pt2 N12 1.42(18) . . . . ?
N22 Pt1 Pt2 N12 75.37(19) . . . . ?
N21 Pt1 Pt2 N12 177.09(18) . . . . ?
N1 Pt1 Pt2 N31 76.51(18) . . . . ?
N11 Pt1 Pt2 N31 -174.47(18) . . . . ?
N22 Pt1 Pt2 N31 -100.52(19) . . . . ?
N21 Pt1 Pt2 N31 1.20(18) . . . . ?
N1 Pt1 Pt2 N32 172.76(18) . . . . ?
N11 Pt1 Pt2 N32 -78.22(18) . . . . ?
N22 Pt1 Pt2 N32 -4.27(19) . . . . ?
N21 Pt1 Pt2 N32 97.45(19) . . . . ?
N11 Pt1 N1 N2 -52.3(3) . . . . ?
N22 Pt1 N1 N2 129(3) . . . . ?
N21 Pt1 N1 N2 124.9(3) . . . . ?
Pt2 Pt1 N1 N2 2.8(3) . . . . ?
N11 Pt1 N1 C5 125.5(5) . . . . ?
N22 Pt1 N1 C5 -53(3) . . . . ?
N21 Pt1 N1 C5 -57.4(5) . . . . ?
Pt2 Pt1 N1 C5 -179.4(5) . . . . ?
C5 N1 N2 N3 -0.8(5) . . . . ?
Pt1 N1 N2 N3 177.5(3) . . . . ?
C5 N1 N2 Pt2 177.0(3) . . . . ?
Pt1 N1 N2 Pt2 -4.7(5) . . . . ?
N12 Pt2 N2 N3 -122.9(4) . . . . ?
N31 Pt2 N2 N3 62.7(4) . . . . ?
N32 Pt2 N2 N3 115.7(17) . . . . ?
Pt1 Pt2 N2 N3 -179.8(4) . . . . ?
N12 Pt2 N2 N1 59.8(3) . . . . ?
N31 Pt2 N2 N1 -114.7(3) . . . . ?
N32 Pt2 N2 N1 -61.6(19) . . . . ?
Pt1 Pt2 N2 N1 2.8(3) . . . . ?
N1 N2 N3 C4 0.2(5) . . . . ?
Pt2 N2 N3 C4 -177.4(3) . . . . ?
N2 N3 C4 C5 0.5(6) . . . . ?
N2 N1 C5 C4 1.1(5) . . . . ?
Pt1 N1 C5 C4 -176.9(4) . . . . ?
N3 C4 C5 N1 -1.0(6) . . . . ?
N1 Pt1 N11 C15 -125.1(4) . . . . ?
N22 Pt1 N11 C15 54.9(5) . . . . ?
N21 Pt1 N11 C15 102(3) . . . . ?
Pt2 Pt1 N11 C15 -180.0(5) . . . . ?
N1 Pt1 N11 N12 52.8(3) . . . . ?
N22 Pt1 N11 N12 -127.3(3) . . . . ?
N21 Pt1 N11 N12 -80(3) . . . . ?
Pt2 Pt1 N11 N12 -2.1(3) . . . . ?
C15 N11 N12 N13 0.7(5) . . . . ?
Pt1 N11 N12 N13 -177.7(3) . . . . ?
C15 N11 N12 Pt2 -178.1(3) . . . . ?
Pt1 N11 N12 Pt2 3.5(4) . . . . ?
N2 Pt2 N12 N13 122.5(4) . . . . ?
N31 Pt2 N12 N13 -138.8(16) . . . . ?
N32 Pt2 N12 N13 -62.0(4) . . . . ?
Pt1 Pt2 N12 N13 179.3(4) . . . . ?
N2 Pt2 N12 N11 -59.0(3) . . . . ?
N31 Pt2 N12 N11 39.7(18) . . . . ?
N32 Pt2 N12 N11 116.5(3) . . . . ?
Pt1 Pt2 N12 N11 -2.1(3) . . . . ?
N11 N12 N13 C14 -0.3(5) . . . . ?
Pt2 N12 N13 C14 178.4(3) . . . . ?
N12 N13 C14 C15 -0.3(6) . . . . ?
N12 N11 C15 C14 -0.8(5) . . . . ?
Pt1 N11 C15 C14 177.2(3) . . . . ?
N13 C14 C15 N11 0.7(6) . . . . ?
N1 Pt1 N21 C21 -164.9(5) . . . . ?
N11 Pt1 N21 C21 -33(3) . . . . ?
N22 Pt1 N21 C21 15.3(5) . . . . ?
Pt2 Pt1 N21 C21 -108.0(5) . . . . ?
N1 Pt1 N22 C22 2(3) . . . . ?
N11 Pt1 N22 C22 -176.9(5) . . . . ?
N21 Pt1 N22 C22 6.0(5) . . . . ?
Pt2 Pt1 N22 C22 126.5(5) . . . . ?
Pt1 N21 C21 C22 -35.8(9) . . . . ?
Pt1 N21 C21 C26 -171.7(6) . . . . ?
C26 C21 C22 N22 179.9(7) . . . . ?
N21 C21 C22 N22 43.8(11) . . . . ?
C26 C21 C22 C23 -44.2(13) . . . . ?
N21 C21 C22 C23 179.7(7) . . . . ?
Pt1 N22 C22 C21 -29.3(10) . . . . ?
Pt1 N22 C22 C23 -167.8(5) . . . . ?
C21 C22 C23 C24 41.7(11) . . . . ?
N22 C22 C23 C24 178.6(7) . . . . ?
C22 C23 C24 C25 -44.2(12) . . . . ?
C23 C24 C25 C26 47.8(14) . . . . ?
C22 C21 C26 C25 42.7(12) . . . . ?
N21 C21 C26 C25 176.0(8) . . . . ?
C24 C25 C26 C21 -44.8(12) . . . . ?
N2 Pt2 N31 C31A 150.0(5) . . . . ?
N12 Pt2 N31 C31A 51.6(18) . . . . ?
N32 Pt2 N31 C31A -25.7(5) . . . . ?
Pt1 Pt2 N31 C31A 91.6(5) . . . . ?
N2 Pt2 N31 C31B 178.8(7) . . . . ?
N12 Pt2 N31 C31B 80.4(18) . . . . ?
N32 Pt2 N31 C31B 3.0(7) . . . . ?
Pt1 Pt2 N31 C31B 120.3(7) . . . . ?
N2 Pt2 N32 C32B -29(2) . . . . ?
N12 Pt2 N32 C32B -149.8(7) . . . . ?
N31 Pt2 N32 C32B 24.7(7) . . . . ?
Pt1 Pt2 N32 C32B -90.6(7) . . . . ?
N2 Pt2 N32 C32A -59.4(19) . . . . ?
N12 Pt2 N32 C32A 179.5(5) . . . . ?
N31 Pt2 N32 C32A -5.9(5) . . . . ?
Pt1 Pt2 N32 C32A -121.3(4) . . . . ?
C31B N31 C31A C36A 73.9(13) . . . . ?
Pt2 N31 C31A C36A 170.1(6) . . . . ?
C31B N31 C31A C32A -44.4(10) . . . . ?
Pt2 N31 C31A C32A 51.8(8) . . . . ?
N31 C31A C32A N32 -57.4(9) . . . . ?
C36A C31A C32A N32 179.2(6) . . . . ?
N31 C31A C32A C33A -176.8(6) . . . . ?
C36A C31A C32A C33A 59.8(11) . . . . ?
C32B N32 C32A C31A -61.9(11) . . . . ?
Pt2 N32 C32A C31A 35.6(8) . . . . ?
C32B N32 C32A C33A 60.8(10) . . . . ?
Pt2 N32 C32A C33A 158.4(5) . . . . ?
C31A C32A C33A C34A -56.7(11) . . . . ?
N32 C32A C33A C34A -175.4(7) . . . . ?
C32A C33A C34A C35A 54.6(15) . . . . ?
C33A C34A C35A C36A -57(2) . . . . ?
N31 C31A C36A C35A -175.6(10) . . . . ?
C32A C31A C36A C35A -59.0(13) . . . . ?
C34A C35A C36A C31A 58.3(18) . . . . ?
C31A N31 C31B C32B 63.5(13) . . . . ?
Pt2 N31 C31B C32B -29.4(14) . . . . ?
C32A N32 C32B C31B 45.1(12) . . . . ?
Pt2 N32 C32B C31B -47.1(13) . . . . ?
N31 C31B C32B N32 50.4(16) . . . . ?
